data_1541863
loop_
_publ_author_name
'Mazzi, F.'
'Gottardi, G.'
'Galli, E.'

_publ_section_title
;
 Crystal structure refinement of two tetragonal edingtonites
;
_journal_name_full
;
Neues Jahrbuch fuer Mineralogie. Monatshefte (Band=Jahr) (1950-)
;
_journal_page_first 373
_journal_page_last 382
_journal_volume 1984
_journal_year 1984
_chemical_formula_sum 'Al3.9 Ba1.952 H14.8 O27.4 Si6.1'
_chemical_name_systematic 'Ba1.952 (Al3.9 Si6.1 O20) (H2 O)7.4'
_space_group_IT_number 113
_symmetry_space_group_name_Hall 'P -4 2ab'
_symmetry_space_group_name_H-M 'P -4 21 m'
_cell_angle_alpha 90
_cell_angle_beta 90
_cell_angle_gamma 90
_cell_formula_units_Z 1
_cell_length_a 9.581
_cell_length_b 9.581
_cell_length_c 6.526
_cell_volume 599.058
_citation_journal_id_ASTM NJMMAW
_cod_data_source_file Mazzi_NJMMAW_1984_1823.cif
_cod_data_source_block H14.8Al3.9Ba1.952O27.4Si6.1
_cod_original_cell_volume 599.0579
_cod_original_formula_sum 'H14.8 Al3.9 Ba1.952 O27.4 Si6.1'
_cod_database_code 1541863

loop_
_symmetry_equiv_pos_as_xyz
x,y,z
y,-x,-z
-x,-y,z
-y,x,-z
x+1/2,-y+1/2,-z
-y+1/2,-x+1/2,z
-x+1/2,y+1/2,-z
y+1/2,x+1/2,z

loop_
_atom_site_label
_atom_site_type_symbol
_atom_site_fract_x
_atom_site_fract_y
_atom_site_fract_z
_atom_site_occupancy
_atom_site_U_iso_or_equiv
H2 H+1 0.4134 0.202 0.0435 0.933 0.0
O3 O-2 -0.1372 0.0382 0.1443 1 0.0
Ba2 Ba+2 0.5 0 0.5691 0.048 0.0
O2 O-2 -0.0447 0.1962 0.4651 1 0.0
Al2 Al+3 -0.1734 0.0934 0.3812 0.39 0.0
Si2 Si+4 -0.1734 0.0934 0.3812 0.61 0.0
Al1 Al+3 0 0 0 0.39 0.0
O4 O-2 0.1753 0.3247 0.1448 0.918 0.0
O1 O-2 0.1735 0.3265 0.6232 1 0.0
O5 O-2 0.3793 0.1207 -0.0211 0.933 0.0
Si1 Si+4 0 0 0 0.61 0.0
H1 H+1 0.2385 0.3693 0.0594 0.918 0.0
Ba1 Ba+2 0.5 0 0.6393 0.928 0.0
